data_7019220
loop_
_publ_author_name
'Arroyo, Marta'
'Miguel, Daniel'
'Villafa\~ne, Fernando'
'Alegria, Elisabete C. B.'
'Pombeiro, Armando J. L.'

_publ_section_title
;
 Molybdenum- and tungsten(ii) monometallic 3-(2-pyridyl)pyrazole and
 bimetallic 3-(2-pyridyl)pyrazolate complexes.
;
_journal_issue 23
_journal_name_full 'Dalton transactions (Cambridge, England : 2003)'
_journal_page_first 7017
_journal_page_last 7025
_journal_paper_doi 10.1039/c2dt12388f
_journal_volume 41
_journal_year 2012
_chemical_formula_sum 'C28.5 H27 Cl Mo2 N6 O4'
_chemical_formula_weight 744.89
_chemical_name_systematic
;
?
;
_space_group_IT_number 9
_symmetry_cell_setting monoclinic
_symmetry_space_group_name_Hall 'C -2yc'
_symmetry_space_group_name_H-M 'C 1 c 1'
_atom_sites_solution_hydrogens geom
_atom_sites_solution_primary direct
_atom_sites_solution_secondary difmap
_audit_creation_method SHELXL-97
_cell_angle_alpha 90.00
_cell_angle_beta 101.442(8)
_cell_angle_gamma 90.00
_cell_formula_units_Z 8
_cell_length_a 30.973(12)
_cell_length_b 13.498(5)
_cell_length_c 15.162(6)
_cell_measurement_reflns_used 852
_cell_measurement_temperature 299(2)
_cell_measurement_theta_max 21.518
_cell_measurement_theta_min 2.229
_cell_volume 6213(4)
_computing_cell_refinement 'Bruker SMART'
_computing_data_collection 'Bruker SMART'
_computing_data_reduction 'Bruker SHELXTL'
_computing_molecular_graphics 'Bruker SHELXTL'
_computing_publication_material 'Bruker SHELXTL'
_computing_structure_refinement 'SHELXL-97 (Sheldrick, 1997)'
_computing_structure_solution 'SHELXS-97 (Sheldrick, 1990)'
_diffrn_ambient_temperature 299(2)
_diffrn_measured_fraction_theta_full 0.993
_diffrn_measured_fraction_theta_max 0.993
_diffrn_measurement_device_type 'CCD area detector'
_diffrn_measurement_method 'phi and omega scans'
_diffrn_radiation_monochromator graphite
_diffrn_radiation_source 'fine-focus sealed tube'
_diffrn_radiation_type MoK\a
_diffrn_radiation_wavelength 0.71073
_diffrn_reflns_av_R_equivalents 0.0693
_diffrn_reflns_av_sigmaI/netI 0.1032
_diffrn_reflns_limit_h_max 21
_diffrn_reflns_limit_h_min -34
_diffrn_reflns_limit_k_max 14
_diffrn_reflns_limit_k_min -15
_diffrn_reflns_limit_l_max 16
_diffrn_reflns_limit_l_min -16
_diffrn_reflns_number 13725
_diffrn_reflns_theta_full 23.33
_diffrn_reflns_theta_max 23.33
_diffrn_reflns_theta_min 1.34
_exptl_absorpt_coefficient_mu 0.936
_exptl_absorpt_correction_T_max 1.000000
_exptl_absorpt_correction_T_min 0.606560
_exptl_absorpt_correction_type multi-scan
_exptl_absorpt_process_details SADABS
_exptl_crystal_colour ORANGE
_exptl_crystal_density_diffrn 1.593
_exptl_crystal_density_method 'not measured'
_exptl_crystal_description PLATE
_exptl_crystal_F_000 2984
_exptl_crystal_size_max 0.25
_exptl_crystal_size_mid 0.15
_exptl_crystal_size_min 0.05
_refine_diff_density_max 0.757
_refine_diff_density_min -0.409
_refine_diff_density_rms 0.117
_refine_ls_abs_structure_details 'Flack H D (1983), Acta Cryst. A39, 876-881'
_refine_ls_abs_structure_Flack 0.13(6)
_refine_ls_extinction_method none
_refine_ls_goodness_of_fit_ref 0.954
_refine_ls_hydrogen_treatment constr
_refine_ls_matrix_type full
_refine_ls_number_parameters 752
_refine_ls_number_reflns 6888
_refine_ls_number_restraints 2
_refine_ls_restrained_S_all 0.954
_refine_ls_R_factor_all 0.0873
_refine_ls_R_factor_gt 0.0536
_refine_ls_shift/su_max 0.000
_refine_ls_shift/su_mean 0.000
_refine_ls_structure_factor_coef Fsqd
_refine_ls_weighting_details 'calc w=1/[\s^2^(Fo^2^)+(0.0734P)^2^+0.0000P] where P=(Fo^2^+2Fc^2^)/3'
_refine_ls_weighting_scheme calc
_refine_ls_wR_factor_gt 0.1184
_refine_ls_wR_factor_ref 0.1388
_reflns_number_gt 4831
_reflns_number_total 6888
_reflns_threshold_expression >2sigma(I)
_cod_data_source_file c2dt12388f.txt
_cod_data_source_block C_7_ma119am
_cod_depositor_comments
;
The following automatic conversions were performed:

'_symmetry_cell_setting' value 'Monoclinic' changed to 'monoclinic'
according to /home/saulius/struct/CIF-dictionaries/cif_core.dic
dictionary named 'cif_core.dic' version 2.4.1 from 2010-06-29.

Automatic conversion script
Id: cif_fix_values 1891 2012-01-12 08:04:46Z andrius 
;
_cod_original_sg_symbol_H-M Cc
_cod_original_formula_sum 'C28.50 H27 Cl Mo2 N6 O4'
_cod_database_code 7019220

loop_
_symmetry_equiv_pos_as_xyz
'x, y, z'
'x, -y, z+1/2'
'x+1/2, y+1/2, z'
'x+1/2, -y+1/2, z+1/2'

loop_
_atom_site_label
_atom_site_type_symbol
_atom_site_fract_x
_atom_site_fract_y
_atom_site_fract_z
_atom_site_U_iso_or_equiv
_atom_site_adp_type
_atom_site_occupancy
_atom_site_symmetry_multiplicity
_atom_site_calc_flag
_atom_site_refinement_flags
Mo1 Mo 0.39733(4) 0.38842(9) 0.31842(7) 0.0347(3) Uani 1 1 d .
Mo2 Mo 0.33093(5) 0.17130(10) 0.15575(7) 0.0403(4) Uani 1 1 d .
N1 N 0.4112(4) 0.3484(9) 0.4678(8) 0.042(3) Uani 1 1 d .
N2 N 0.3451(3) 0.2768(8) 0.3407(7) 0.032(3) Uani 1 1 d .
N3 N 0.3143(4) 0.2212(9) 0.2861(8) 0.039(3) Uani 1 1 d .
N4 N 0.3404(4) 0.0187(8) 0.2204(8) 0.044(3) Uani 1 1 d .
N5 N 0.3976(4) 0.1693(9) 0.2553(7) 0.038(3) Uani 1 1 d .
N6 N 0.4262(4) 0.2396(9) 0.2952(7) 0.041(3) Uani 1 1 d .
C1 C 0.4512(6) 0.4615(12) 0.3191(10) 0.050(4) Uani 1 1 d .
O1 O 0.4837(4) 0.5065(10) 0.3176(8) 0.078(4) Uani 1 1 d .
C2 C 0.3966(5) 0.4114(11) 0.1906(10) 0.042(4) Uani 1 1 d .
O2 O 0.4005(4) 0.4281(9) 0.1177(7) 0.066(3) Uani 1 1 d .
C3 C 0.3951(6) 0.5494(12) 0.3819(10) 0.058(5) Uani 1 1 d .
H3A H 0.4059 0.5556 0.4462 0.070 Uiso 1 1 calc R
H3B H 0.4029 0.6047 0.3472 0.070 Uiso 1 1 calc R
C4 C 0.3529(5) 0.5084(10) 0.3538(10) 0.038(4) Uani 1 1 d .
C5 C 0.3417(6) 0.4959(12) 0.2616(11) 0.057(5) Uani 1 1 d .
H5A H 0.3492 0.5498 0.2250 0.068 Uiso 1 1 calc R
H5B H 0.3131 0.4668 0.2382 0.068 Uiso 1 1 calc R
C6 C 0.2695(7) 0.1556(11) 0.1038(12) 0.060(5) Uani 1 1 d .
O6 O 0.2309(5) 0.1497(9) 0.0713(9) 0.083(4) Uani 1 1 d .
C7 C 0.3127(5) 0.3037(11) 0.1098(9) 0.042(4) Uani 1 1 d .
O7 O 0.2976(4) 0.3769(8) 0.0774(7) 0.058(3) Uani 1 1 d .
C8 C 0.3198(9) 0.0853(15) 0.0211(12) 0.096(8) Uani 1 1 d .
H8A H 0.3115 0.0162 0.0231 0.116 Uiso 1 1 calc R
H8B H 0.3042 0.1201 -0.0317 0.116 Uiso 1 1 calc R
C9 C 0.3649(8) 0.1078(15) 0.0495(11) 0.069(5) Uani 1 1 d .
C10 C 0.3714(7) 0.2111(14) 0.0484(11) 0.068(5) Uani 1 1 d .
H10A H 0.3560 0.2463 -0.0043 0.081 Uiso 1 1 calc R
H10B H 0.4012 0.2346 0.0703 0.081 Uiso 1 1 calc R
C11 C 0.4454(5) 0.3779(10) 0.5292(9) 0.041(4) Uani 1 1 d .
H11 H 0.4665 0.4173 0.5104 0.049 Uiso 1 1 calc R
C12 C 0.4514(5) 0.3543(11) 0.6174(9) 0.048(4) Uani 1 1 d .
H12 H 0.4759 0.3777 0.6577 0.057 Uiso 1 1 calc R
C13 C 0.4219(6) 0.2969(12) 0.6460(9) 0.052(4) Uani 1 1 d .
H13 H 0.4261 0.2791 0.7063 0.062 Uiso 1 1 calc R
C14 C 0.3852(5) 0.2641(13) 0.5861(10) 0.055(4) Uani 1 1 d .
H14 H 0.3643 0.2250 0.6056 0.066 Uiso 1 1 calc R
C15 C 0.3803(5) 0.2905(10) 0.4964(9) 0.042(4) Uani 1 1 d .
C16 C 0.3449(5) 0.2533(10) 0.4266(9) 0.041(4) Uani 1 1 d .
C17 C 0.3118(5) 0.1849(10) 0.4267(9) 0.043(4) Uani 1 1 d .
H17 H 0.3035 0.1563 0.4766 0.052 Uiso 1 1 calc R
C18 C 0.2935(5) 0.1677(11) 0.3368(10) 0.045(4) Uani 1 1 d .
H18 H 0.2702 0.1249 0.3158 0.054 Uiso 1 1 calc R
C19 C 0.3223(6) 0.4866(12) 0.4161(11) 0.058(5) Uani 1 1 d .
H19A H 0.3059 0.5452 0.4238 0.086 Uiso 1 1 calc R
H19B H 0.3390 0.4660 0.4734 0.086 Uiso 1 1 calc R
H19C H 0.3024 0.4347 0.3911 0.086 Uiso 1 1 calc R
C21 C 0.3096(6) -0.0531(12) 0.2076(11) 0.060(5) Uani 1 1 d .
H21 H 0.2822 -0.0398 0.1718 0.072 Uiso 1 1 calc R
C22 C 0.3174(8) -0.1474(11) 0.2464(12) 0.061(5) Uani 1 1 d .
H22 H 0.2956 -0.1956 0.2348 0.073 Uiso 1 1 calc R
C23 C 0.3548(8) -0.1675(14) 0.2982(13) 0.068(6) Uani 1 1 d .
H23 H 0.3594 -0.2295 0.3252 0.081 Uiso 1 1 calc R
C24 C 0.3879(7) -0.0975(12) 0.3137(11) 0.058(5) Uani 1 1 d .
H24 H 0.4153 -0.1123 0.3492 0.070 Uiso 1 1 calc R
C25 C 0.3792(6) -0.0013(11) 0.2737(11) 0.045(4) Uani 1 1 d .
C26 C 0.4106(5) 0.0830(10) 0.2938(10) 0.043(4) Uani 1 1 d .
C27 C 0.4492(6) 0.0948(13) 0.3524(12) 0.062(5) Uani 1 1 d .
H27 H 0.4661 0.0457 0.3857 0.074 Uiso 1 1 calc R
C28 C 0.4583(6) 0.1920(13) 0.3526(11) 0.053(5) Uani 1 1 d .
H28 H 0.4829 0.2221 0.3873 0.063 Uiso 1 1 calc R
C29 C 0.4028(9) 0.0321(18) 0.0725(14) 0.117(11) Uani 1 1 d .
H29A H 0.4125 0.0135 0.0185 0.176 Uiso 1 1 calc R
H29B H 0.3925 -0.0256 0.0992 0.176 Uiso 1 1 calc R
H29C H 0.4268 0.0612 0.1141 0.176 Uiso 1 1 calc R
Mo51 Mo 0.12106(4) 0.88405(10) 0.20060(7) 0.0408(4) Uani 1 1 d .
Mo52 Mo 0.18989(4) 0.66710(11) 0.09900(7) 0.0398(4) Uani 1 1 d .
N51 N 0.1093(4) 0.8476(9) 0.3407(8) 0.043(3) Uani 1 1 d .
N52 N 0.1741(4) 0.7791(8) 0.2685(7) 0.035(3) Uani 1 1 d .
N53 N 0.2052(4) 0.7229(9) 0.2402(8) 0.040(3) Uani 1 1 d .
N54 N 0.1807(4) 0.5147(9) 0.1587(7) 0.046(3) Uani 1 1 d .
N55 N 0.1242(4) 0.6633(9) 0.1440(7) 0.048(3) Uani 1 1 d .
N56 N 0.0943(4) 0.7322(9) 0.1604(8) 0.048(3) Uani 1 1 d .
C51 C 0.1221(5) 0.9023(13) 0.0736(11) 0.050(5) Uani 1 1 d .
O51 O 0.1182(4) 0.9196(9) -0.0030(7) 0.067(4) Uani 1 1 d .
C52 C 0.0648(7) 0.9471(14) 0.1517(11) 0.064(5) Uani 1 1 d .
O52 O 0.0318(5) 0.9837(13) 0.1174(10) 0.111(6) Uani 1 1 d .
C53 C 0.1765(6) 0.9943(14) 0.1885(11) 0.065(5) Uani 1 1 d .
H53A H 0.2056 0.9665 0.1918 0.078 Uiso 1 1 calc R
H53B H 0.1692 1.0459 0.1434 0.078 Uiso 1 1 calc R
C54 C 0.1632(7) 1.0106(12) 0.2714(10) 0.056(5) Uani 1 1 d .
C55 C 0.1177(6) 1.0453(11) 0.2566(13) 0.070(5) Uani 1 1 d .
H55A H 0.1096 1.0976 0.2125 0.084 Uiso 1 1 calc R
H55B H 0.1048 1.0527 0.3095 0.084 Uiso 1 1 calc R
C56 C 0.2535(6) 0.6558(10) 0.0970(10) 0.047(4) Uani 1 1 d .
O56 O 0.2903(4) 0.6510(9) 0.0972(9) 0.072(4) Uani 1 1 d .
C57 C 0.2064(5) 0.7989(13) 0.0650(9) 0.050(4) Uani 1 1 d .
O57 O 0.2221(4) 0.8736(8) 0.0457(7) 0.056(3) Uani 1 1 d .
C58 C 0.1497(6) 0.7002(14) -0.0438(10) 0.067(5) Uani 1 1 d .
H58A H 0.1195 0.7218 -0.0477 0.081 Uiso 1 1 calc R
H58B H 0.1650 0.7352 -0.0844 0.081 Uiso 1 1 calc R
C59 C 0.1576(7) 0.5984(13) -0.0342(10) 0.060(5) Uani 1 1 d .
C60 C 0.2032(9) 0.5744(15) -0.0240(11) 0.094(8) Uani 1 1 d .
H60A H 0.2193 0.6072 -0.0643 0.113 Uiso 1 1 calc R
H60B H 0.2112 0.5054 -0.0127 0.113 Uiso 1 1 calc R
C61 C 0.0731(5) 0.8782(12) 0.3718(10) 0.057(4) Uani 1 1 d .
H61 H 0.0515 0.9148 0.3342 0.069 Uiso 1 1 calc R
C62 C 0.0679(6) 0.8562(13) 0.4566(11) 0.061(5) Uani 1 1 d .
H62 H 0.0431 0.8785 0.4763 0.073 Uiso 1 1 calc R
C63 C 0.0993(6) 0.8011(15) 0.5141(11) 0.068(5) Uani 1 1 d .
H63 H 0.0955 0.7849 0.5717 0.082 Uiso 1 1 calc R
C64 C 0.1361(6) 0.7711(12) 0.4839(10) 0.055(4) Uani 1 1 d .
H64 H 0.1583 0.7364 0.5219 0.065 Uiso 1 1 calc R
C65 C 0.1402(5) 0.7932(11) 0.3946(9) 0.043(4) Uani 1 1 d .
C66 C 0.1764(5) 0.7562(10) 0.3557(8) 0.038(4) Uani 1 1 d .
C67 C 0.2083(6) 0.6917(11) 0.3867(10) 0.052(4) Uani 1 1 d .
H67 H 0.2159 0.6653 0.4444 0.063 Uiso 1 1 calc R
C68 C 0.2278(5) 0.6726(11) 0.3126(9) 0.049(4) Uani 1 1 d .
H68 H 0.2522 0.6322 0.3129 0.059 Uiso 1 1 calc R
C69 C 0.1906(7) 0.9996(14) 0.3612(11) 0.072(6) Uani 1 1 d .
H69A H 0.2095 0.9432 0.3620 0.109 Uiso 1 1 calc R
H69B H 0.1720 0.9902 0.4043 0.109 Uiso 1 1 calc R
H69C H 0.2081 1.0581 0.3762 0.109 Uiso 1 1 calc R
C71 C 0.2123(6) 0.4438(12) 0.1700(10) 0.060(5) Uani 1 1 d .
H71 H 0.2391 0.4576 0.1542 0.073 Uiso 1 1 calc R
C72 C 0.2055(8) 0.3494(11) 0.2052(10) 0.060(5) Uani 1 1 d .
H72 H 0.2278 0.3023 0.2157 0.073 Uiso 1 1 calc R
C73 C 0.1662(8) 0.3306(15) 0.2226(11) 0.070(6) Uani 1 1 d .
H73 H 0.1605 0.2678 0.2428 0.084 Uiso 1 1 calc R
C74 C 0.1330(8) 0.4011(15) 0.2119(11) 0.071(6) Uani 1 1 d .
H74 H 0.1056 0.3859 0.2246 0.085 Uiso 1 1 calc R
C75 C 0.1414(6) 0.4938(13) 0.1821(11) 0.053(4) Uani 1 1 d .
C76 C 0.1117(5) 0.5753(11) 0.1734(10) 0.043(4) Uani 1 1 d .
C77 C 0.0715(6) 0.5864(13) 0.2040(11) 0.060(5) Uani 1 1 d .
H77 H 0.0550 0.5376 0.2252 0.072 Uiso 1 1 calc R
C78 C 0.0628(5) 0.6851(14) 0.1949(11) 0.056(5) Uani 1 1 d .
H78 H 0.0385 0.7161 0.2104 0.068 Uiso 1 1 calc R
C79 C 0.1205(8) 0.5229(19) -0.0380(13) 0.105(9) Uani 1 1 d .
H79A H 0.1315 0.4661 -0.0024 0.158 Uiso 1 1 calc R
H79B H 0.1100 0.5029 -0.0993 0.158 Uiso 1 1 calc R
H79C H 0.0969 0.5523 -0.0148 0.158 Uiso 1 1 calc R
C90 C 0.0180(9) 0.767(3) 0.9414(18) 0.182(15) Uani 1 1 d .
H90A H 0.0429 0.7443 0.9861 0.218 Uiso 1 1 calc R
H90B H 0.0211 0.8382 0.9363 0.218 Uiso 1 1 calc R
Cl91 Cl -0.0240(3) 0.7476(12) 0.9791(8) 0.242(6) Uani 1 1 d .
Cl92 Cl 0.0230(4) 0.7150(13) 0.8385(8) 0.282(8) Uani 1 1 d .

loop_
_atom_site_aniso_label
_atom_site_aniso_U_11
_atom_site_aniso_U_22
_atom_site_aniso_U_33
_atom_site_aniso_U_23
_atom_site_aniso_U_13
_atom_site_aniso_U_12
Mo1 0.0383(8) 0.0348(8) 0.0313(7) 0.0027(6) 0.0079(6) -0.0029(6)
Mo2 0.0491(10) 0.0363(8) 0.0350(7) -0.0018(7) 0.0071(6) -0.0024(7)
N1 0.034(8) 0.051(8) 0.044(8) 0.000(6) 0.013(6) 0.002(6)
N2 0.030(7) 0.037(7) 0.029(6) -0.004(5) 0.005(5) -0.008(5)
N3 0.034(8) 0.033(7) 0.049(7) 0.009(6) 0.007(6) -0.001(6)
N4 0.051(9) 0.029(7) 0.054(8) -0.008(6) 0.018(7) -0.001(6)
N5 0.029(7) 0.043(7) 0.044(7) -0.004(6) 0.008(5) -0.003(6)
N6 0.029(8) 0.050(8) 0.045(7) -0.002(6) 0.013(6) -0.005(6)
C1 0.065(13) 0.047(10) 0.041(9) 0.007(8) 0.019(8) -0.003(9)
O1 0.057(9) 0.079(9) 0.099(10) 0.023(7) 0.017(7) -0.006(7)
C2 0.052(12) 0.030(10) 0.046(10) -0.011(7) 0.011(9) -0.008(7)
O2 0.087(10) 0.078(9) 0.038(6) 0.000(6) 0.026(6) -0.019(7)
C3 0.071(14) 0.052(11) 0.050(10) 0.014(8) 0.011(9) -0.008(9)
C4 0.047(10) 0.027(8) 0.044(9) 0.000(7) 0.019(7) 0.004(7)
C5 0.068(13) 0.045(11) 0.061(12) 0.006(9) 0.021(9) 0.006(9)
C6 0.095(17) 0.032(9) 0.052(10) 0.025(8) 0.015(11) 0.014(9)
O6 0.060(10) 0.087(10) 0.091(10) 0.016(7) -0.010(8) -0.010(7)
C7 0.053(11) 0.045(10) 0.031(8) -0.020(7) 0.016(7) -0.022(8)
O7 0.076(9) 0.043(7) 0.053(7) 0.014(6) 0.007(6) 0.010(6)
C8 0.19(3) 0.058(14) 0.051(11) -0.027(10) 0.037(14) -0.018(14)
C9 0.103(17) 0.061(14) 0.047(10) -0.010(10) 0.027(11) 0.001(12)
C10 0.090(15) 0.077(15) 0.046(10) -0.011(9) 0.034(10) 0.001(11)
C11 0.032(9) 0.040(9) 0.044(9) -0.008(7) -0.009(7) -0.001(7)
C12 0.049(11) 0.062(11) 0.028(8) -0.005(7) -0.002(7) -0.007(8)
C13 0.068(13) 0.059(11) 0.021(8) 0.000(7) -0.012(8) 0.000(9)
C14 0.047(11) 0.077(13) 0.045(10) 0.016(9) 0.022(8) -0.002(9)
C15 0.045(10) 0.038(9) 0.043(9) 0.006(7) 0.006(7) -0.004(7)
C16 0.044(10) 0.034(9) 0.039(9) 0.004(7) -0.005(7) -0.001(7)
C17 0.061(11) 0.031(9) 0.040(9) 0.022(7) 0.015(7) -0.004(7)
C18 0.036(10) 0.043(9) 0.058(10) 0.002(8) 0.014(8) -0.015(7)
C19 0.069(14) 0.040(10) 0.067(11) -0.009(8) 0.023(9) 0.014(8)
C21 0.065(13) 0.049(11) 0.070(11) -0.023(9) 0.021(9) -0.011(9)
C22 0.122(19) 0.025(10) 0.050(10) -0.005(8) 0.048(12) -0.024(10)
C23 0.12(2) 0.023(10) 0.070(13) -0.002(10) 0.048(13) -0.004(12)
C24 0.078(15) 0.049(12) 0.044(10) -0.010(9) 0.004(9) 0.017(10)
C25 0.051(12) 0.034(9) 0.054(9) -0.008(8) 0.020(8) 0.007(8)
C26 0.049(11) 0.029(9) 0.051(10) 0.010(7) 0.010(8) 0.010(7)
C27 0.052(12) 0.056(13) 0.070(12) 0.011(9) -0.003(9) 0.020(9)
C28 0.045(11) 0.058(13) 0.057(10) -0.006(9) 0.014(9) 0.008(9)
C29 0.20(3) 0.11(2) 0.072(15) 0.007(14) 0.088(17) 0.06(2)
Mo51 0.0450(9) 0.0427(8) 0.0367(8) 0.0063(7) 0.0130(6) 0.0143(7)
Mo52 0.0413(9) 0.0422(8) 0.0361(7) 0.0004(7) 0.0087(6) 0.0082(7)
N51 0.034(8) 0.056(8) 0.041(7) -0.012(6) 0.015(6) 0.013(6)
N52 0.029(7) 0.038(7) 0.040(7) -0.003(6) 0.008(5) 0.002(5)
N53 0.039(8) 0.042(8) 0.042(7) 0.016(6) 0.013(6) 0.012(6)
N54 0.054(9) 0.042(8) 0.037(7) -0.002(6) 0.000(6) 0.003(7)
N55 0.064(9) 0.042(8) 0.034(7) -0.002(6) 0.001(6) 0.009(7)
N56 0.035(8) 0.056(9) 0.055(8) 0.002(7) 0.013(6) 0.021(7)
C51 0.045(12) 0.054(13) 0.058(12) 0.006(9) 0.023(9) 0.018(8)
O51 0.095(10) 0.074(9) 0.037(7) 0.017(6) 0.021(6) 0.012(6)
C52 0.069(14) 0.086(14) 0.045(10) 0.002(9) 0.026(9) 0.010(11)
O52 0.064(10) 0.170(16) 0.098(10) 0.044(10) 0.013(8) 0.065(10)
C53 0.068(14) 0.070(13) 0.062(12) 0.005(10) 0.026(10) 0.006(10)
C54 0.091(15) 0.046(10) 0.035(9) -0.007(8) 0.025(9) -0.024(10)
C55 0.091(16) 0.032(10) 0.095(14) 0.002(9) 0.039(12) 0.021(9)
C56 0.069(13) 0.024(8) 0.051(10) 0.003(7) 0.017(9) 0.009(8)
O56 0.043(8) 0.088(10) 0.091(9) 0.011(7) 0.027(7) 0.015(7)
C57 0.049(11) 0.074(13) 0.031(8) 0.011(8) 0.018(7) 0.026(9)
O57 0.057(8) 0.053(7) 0.061(7) 0.008(6) 0.017(6) -0.002(6)
C58 0.062(13) 0.098(16) 0.038(9) -0.010(9) -0.001(8) 0.013(10)
C59 0.076(15) 0.056(12) 0.041(9) -0.010(8) -0.005(9) 0.013(10)
C60 0.16(2) 0.068(14) 0.047(11) -0.026(10) 0.002(12) 0.032(14)
C61 0.040(10) 0.076(12) 0.059(10) 0.007(9) 0.019(8) 0.013(9)
C62 0.057(12) 0.076(13) 0.061(11) -0.021(9) 0.038(10) -0.009(9)
C63 0.067(14) 0.097(15) 0.047(10) 0.009(10) 0.025(10) -0.015(11)
C64 0.069(13) 0.061(11) 0.034(9) 0.012(8) 0.010(8) 0.003(9)
C65 0.051(11) 0.046(9) 0.030(8) -0.009(7) 0.006(7) -0.010(8)
C66 0.051(10) 0.034(9) 0.025(8) 0.002(6) 0.000(7) 0.008(7)
C67 0.076(13) 0.037(10) 0.040(9) -0.003(7) 0.002(9) -0.013(8)
C68 0.050(11) 0.056(10) 0.036(8) 0.007(8) -0.003(7) 0.015(8)
C69 0.103(16) 0.054(11) 0.064(12) -0.019(9) 0.024(11) -0.039(10)
C71 0.056(12) 0.059(12) 0.062(10) -0.013(9) 0.000(9) 0.023(9)
C72 0.108(17) 0.025(9) 0.044(10) 0.015(7) 0.005(10) 0.026(9)
C73 0.12(2) 0.042(12) 0.044(11) -0.001(10) 0.004(11) 0.000(13)
C74 0.100(18) 0.072(15) 0.046(11) -0.015(10) 0.025(11) -0.003(13)
C75 0.056(13) 0.047(11) 0.055(10) -0.003(9) 0.013(8) -0.007(9)
C76 0.050(11) 0.032(9) 0.042(9) -0.006(7) 0.001(8) -0.004(7)
C77 0.056(13) 0.053(12) 0.072(12) 0.004(9) 0.016(10) -0.010(9)
C78 0.026(10) 0.084(15) 0.059(10) 0.014(10) 0.009(8) 0.004(9)
C79 0.12(2) 0.14(2) 0.048(13) -0.017(14) -0.008(12) -0.021(18)
C90 0.052(18) 0.37(5) 0.12(2) -0.01(3) 0.011(15) 0.01(2)
Cl91 0.111(8) 0.40(2) 0.210(11) 0.022(12) 0.014(7) -0.034(10)
Cl92 0.169(11) 0.48(2) 0.170(10) 0.008(12) -0.030(8) 0.094(13)

loop_
_atom_type_symbol
_atom_type_description
_atom_type_scat_dispersion_real
_atom_type_scat_dispersion_imag
_atom_type_scat_source
C C 0.0033 0.0016 'International Tables Vol C Tables 4.2.6.8 and 6.1.1.4'
H H 0.0000 0.0000 'International Tables Vol C Tables 4.2.6.8 and 6.1.1.4'
N N 0.0061 0.0033 'International Tables Vol C Tables 4.2.6.8 and 6.1.1.4'
O O 0.0106 0.0060 'International Tables Vol C Tables 4.2.6.8 and 6.1.1.4'
Mo Mo -1.6832 0.6857 'International Tables Vol C Tables 4.2.6.8 and 6.1.1.4'
Cl Cl 0.1484 0.1585 'International Tables Vol C Tables 4.2.6.8 and 6.1.1.4'

loop_
_geom_angle_atom_site_label_1
_geom_angle_atom_site_label_2
_geom_angle_atom_site_label_3
_geom_angle
C1 Mo1 C2 76.4(6)
C1 Mo1 N6 95.0(6)
C2 Mo1 N6 85.0(5)
C1 Mo1 C4 101.4(6)
C2 Mo1 C4 103.5(6)
N6 Mo1 C4 162.8(5)
C1 Mo1 N2 165.9(5)
C2 Mo1 N2 112.4(5)
N6 Mo1 N2 75.5(4)
C4 Mo1 N2 87.5(5)
C1 Mo1 N1 97.1(5)
C2 Mo1 N1 168.9(5)
N6 Mo1 N1 86.7(4)
C4 Mo1 N1 86.5(5)
N2 Mo1 N1 72.3(4)
C1 Mo1 C5 105.2(7)
C2 Mo1 C5 70.5(6)
N6 Mo1 C5 143.0(5)
C4 Mo1 C5 35.4(5)
N2 Mo1 C5 88.4(5)
N1 Mo1 C5 120.2(5)
C1 Mo1 C3 68.1(6)
C2 Mo1 C3 105.1(6)
N6 Mo1 C3 156.9(5)
C4 Mo1 C3 35.1(5)
N2 Mo1 C3 117.6(5)
N1 Mo1 C3 80.2(5)
C5 Mo1 C3 59.6(6)
C6 Mo2 C7 76.3(6)
C6 Mo2 N3 90.8(6)
C7 Mo2 N3 86.5(5)
C6 Mo2 C9 103.3(8)
C7 Mo2 C9 103.6(6)
N3 Mo2 C9 164.3(6)
C6 Mo2 N4 96.3(5)
C7 Mo2 N4 169.2(5)
N3 Mo2 N4 85.7(4)
C9 Mo2 N4 85.7(6)
C6 Mo2 N5 162.5(5)
C7 Mo2 N5 113.6(5)
N3 Mo2 N5 76.0(4)
C9 Mo2 N5 88.8(6)
N4 Mo2 N5 71.6(4)
C6 Mo2 C10 111.6(7)
C7 Mo2 C10 72.3(6)
N3 Mo2 C10 143.5(5)
C9 Mo2 C10 35.9(6)
N4 Mo2 C10 118.2(6)
N5 Mo2 C10 85.6(6)
C6 Mo2 C8 67.7(9)
C7 Mo2 C8 99.3(7)
N3 Mo2 C8 155.2(7)
C9 Mo2 C8 36.0(7)
N4 Mo2 C8 84.8(6)
N5 Mo2 C8 122.0(8)
C10 Mo2 C8 60.1(7)
C11 N1 C15 117.4(13)
C11 N1 Mo1 126.3(10)
C15 N1 Mo1 116.3(9)
C16 N2 N3 108.8(11)
C16 N2 Mo1 116.1(9)
N3 N2 Mo1 135.0(8)
C18 N3 N2 108.3(11)
C18 N3 Mo2 125.2(10)
N2 N3 Mo2 116.5(9)
C25 N4 C21 117.9(14)
C25 N4 Mo2 117.8(10)
C21 N4 Mo2 124.2(12)
C26 N5 N6 107.6(12)
C26 N5 Mo2 116.9(10)
N6 N5 Mo2 134.8(9)
C28 N6 N5 106.7(12)
C28 N6 Mo1 126.0(10)
N5 N6 Mo1 116.7(9)
O1 C1 Mo1 178.6(14)
O2 C2 Mo1 173.1(13)
C4 C3 Mo1 67.6(9)
C5 C4 C3 112.7(14)
C5 C4 C19 123.5(15)
C3 C4 C19 123.7(14)
C5 C4 Mo1 73.4(9)
C3 C4 Mo1 77.3(10)
C19 C4 Mo1 120.1(10)
C4 C5 Mo1 71.2(9)
O6 C6 Mo2 177.5(14)
O7 C7 Mo2 172.1(12)
C9 C8 Mo2 70.0(10)
C10 C9 C8 110.1(18)
C10 C9 C29 124(2)
C8 C9 C29 126(2)
C10 C9 Mo2 73.8(9)
C8 C9 Mo2 74.1(11)
C29 C9 Mo2 122.1(12)
C9 C10 Mo2 70.3(10)
N1 C11 C12 124.0(15)
C13 C12 C11 119.3(14)
C12 C13 C14 120.1(13)
C13 C14 C15 118.7(15)
N1 C15 C14 120.6(14)
N1 C15 C16 116.1(12)
C14 C15 C16 123.2(14)
N2 C16 C17 107.8(12)
N2 C16 C15 118.5(13)
C17 C16 C15 133.1(13)
C16 C17 C18 105.7(12)
N3 C18 C17 109.2(13)
N4 C21 C22 122.3(17)
C23 C22 C21 120.3(18)
C22 C23 C24 120.4(19)
C23 C24 C25 118.4(18)
N4 C25 C24 120.6(15)
N4 C25 C26 116.3(13)
C24 C25 C26 123.0(16)
N5 C26 C27 109.7(14)
N5 C26 C25 116.8(14)
C27 C26 C25 133.1(15)
C28 C27 C26 105.9(14)
C27 C28 N6 109.7(15)
C51 Mo51 C52 76.0(6)
C51 Mo51 N56 85.7(6)
C52 Mo51 N56 92.4(6)
C51 Mo51 N52 112.1(5)
C52 Mo51 N52 164.3(6)
N56 Mo51 N52 75.4(4)
C51 Mo51 N51 170.3(6)
C52 Mo51 N51 98.7(5)
N56 Mo51 N51 86.4(4)
N52 Mo51 N51 71.1(4)
C51 Mo51 C54 104.4(7)
C52 Mo51 C54 103.7(8)
N56 Mo51 C54 162.6(6)
N52 Mo51 C54 87.6(6)
N51 Mo51 C54 84.6(5)
C51 Mo51 C53 71.4(7)
C52 Mo51 C53 108.1(7)
N56 Mo51 C53 143.7(5)
N52 Mo51 C53 87.4(6)
N51 Mo51 C53 118.2(5)
C54 Mo51 C53 35.9(5)
C51 Mo51 C55 104.5(7)
C52 Mo51 C55 68.4(7)
N56 Mo51 C55 154.6(6)
N52 Mo51 C55 119.9(6)
N51 Mo51 C55 80.6(5)
C54 Mo51 C55 36.7(6)
C53 Mo51 C55 61.1(6)
C57 Mo52 C56 75.7(6)
C57 Mo52 N53 85.9(5)
C56 Mo52 N53 91.0(6)
C57 Mo52 C59 103.3(6)
C56 Mo52 C59 102.6(7)
N53 Mo52 C59 165.0(6)
C57 Mo52 N55 113.4(5)
C56 Mo52 N55 162.8(5)
N53 Mo52 N55 75.6(4)
C59 Mo52 N55 89.7(6)
C57 Mo52 N54 170.2(5)
C56 Mo52 N54 98.0(5)
N53 Mo52 N54 86.7(4)
C59 Mo52 N54 85.3(5)
N55 Mo52 N54 70.8(5)
C57 Mo52 C58 72.3(7)
C56 Mo52 C58 110.6(7)
N53 Mo52 C58 143.6(5)
C59 Mo52 C58 35.5(6)
N55 Mo52 C58 86.4(6)
N54 Mo52 C58 117.2(6)
C57 Mo52 C60 100.4(7)
C56 Mo52 C60 67.4(8)
N53 Mo52 C60 154.8(6)
C59 Mo52 C60 36.0(6)
N55 Mo52 C60 122.4(7)
N54 Mo52 C60 83.7(6)
C58 Mo52 C60 60.5(7)
C65 N51 C61 119.4(13)
C65 N51 Mo51 117.1(9)
C61 N51 Mo51 123.5(10)
C66 N52 N53 106.1(11)
C66 N52 Mo51 119.0(9)
N53 N52 Mo51 134.7(8)
C68 N53 N52 107.8(11)
C68 N53 Mo52 125.7(10)
N52 N53 Mo52 117.5(8)
C71 N54 C75 118.7(15)
C71 N54 Mo52 122.8(12)
C75 N54 Mo52 118.5(10)
C76 N55 N56 106.9(13)
C76 N55 Mo52 116.7(10)
N56 N55 Mo52 135.8(10)
C78 N56 N55 108.4(13)
C78 N56 Mo51 125.3(11)
N55 N56 Mo51 116.3(10)
O51 C51 Mo51 172.0(13)
O52 C52 Mo51 175.8(15)
C54 C53 Mo51 71.2(10)
C53 C54 C55 110.8(16)
C53 C54 C69 126.5(19)
C55 C54 C69 122.6(16)
C53 C54 Mo51 72.9(10)
C55 C54 Mo51 74.0(10)
C69 C54 Mo51 122.2(11)
C54 C55 Mo51 69.3(8)
O56 C56 Mo52 178.4(14)
O57 C57 Mo52 170.9(13)
C59 C58 Mo52 70.3(9)
C58 C59 C60 112.5(18)
C58 C59 C79 122.5(19)
C60 C59 C79 124.9(19)
C58 C59 Mo52 74.2(9)
C60 C59 Mo52 75.2(9)
C79 C59 Mo52 120.2(12)
C59 C60 Mo52 68.9(9)
C62 C61 N51 121.4(15)
C61 C62 C63 120.9(16)
C64 C63 C62 118.2(15)
C63 C64 C65 119.7(15)
N51 C65 C64 120.4(14)
N51 C65 C66 117.0(12)
C64 C65 C66 122.6(14)
C67 C66 N52 112.9(13)
C67 C66 C65 131.2(14)
N52 C66 C65 115.1(12)
C66 C67 C68 104.2(13)
N53 C68 C67 108.8(14)
N54 C71 C72 121.8(17)
C73 C72 C71 117.4(17)
C72 C73 C74 122(2)
C75 C74 C73 119(2)
N54 C75 C74 120.8(17)
N54 C75 C76 114.2(15)
C74 C75 C76 125.0(18)
N55 C76 C77 110.0(13)
N55 C76 C75 119.2(15)
C77 C76 C75 130.1(15)
C78 C77 C76 103.8(14)
N56 C78 C77 110.8(15)
Cl91 C90 Cl92 120(2)

loop_
_geom_bond_atom_site_label_1
_geom_bond_atom_site_label_2
_geom_bond_distance
Mo1 C1 1.936(18)
Mo1 C2 1.959(16)
Mo1 N6 2.254(12)
Mo1 C4 2.258(14)
Mo1 N2 2.284(11)
Mo1 N1 2.284(12)
Mo1 C5 2.285(17)
Mo1 C3 2.382(16)
Mo2 C6 1.92(2)
Mo2 C7 1.960(17)
Mo2 N3 2.243(12)
Mo2 C9 2.261(17)
Mo2 N4 2.275(12)
Mo2 N5 2.303(11)
Mo2 C10 2.307(16)
Mo2 C8 2.314(17)
N1 C11 1.324(17)
N1 C15 1.372(18)
N2 C16 1.341(16)
N2 N3 1.359(15)
N3 C18 1.313(17)
N4 C25 1.34(2)
N4 C21 1.347(19)
N5 C26 1.329(17)
N5 N6 1.356(15)
N6 C28 1.348(19)
C1 O1 1.179(18)
C2 O2 1.157(16)
C3 C4 1.41(2)
C4 C5 1.38(2)
C4 C19 1.49(2)
C6 O6 1.20(2)
C7 O7 1.159(17)
C8 C9 1.41(3)
C9 C10 1.41(2)
C9 C29 1.54(3)
C11 C12 1.352(19)
C12 C13 1.33(2)
C13 C14 1.38(2)
C14 C15 1.385(19)
C15 C16 1.453(19)
C16 C17 1.38(2)
C17 C18 1.387(19)
C21 C22 1.40(2)
C22 C23 1.29(3)
C23 C24 1.38(3)
C24 C25 1.44(2)
C25 C26 1.49(2)
C26 C27 1.35(2)
C27 C28 1.34(2)
Mo51 C51 1.948(16)
Mo51 C52 1.95(2)
Mo51 N56 2.249(13)
Mo51 N52 2.256(11)
Mo51 N51 2.279(12)
Mo51 C54 2.284(16)
Mo51 C53 2.307(18)
Mo51 C55 2.346(15)
Mo52 C57 1.949(19)
Mo52 C56 1.983(19)
Mo52 N53 2.229(12)
Mo52 C59 2.266(15)
Mo52 N55 2.272(13)
Mo52 N54 2.287(12)
Mo52 C58 2.317(16)
Mo52 C60 2.349(17)
N51 C65 1.348(18)
N51 C61 1.363(18)
N52 C66 1.346(16)
N52 N53 1.362(15)
N53 C68 1.361(17)
N54 C71 1.356(18)
N54 C75 1.36(2)
N55 C76 1.352(18)
N55 N56 1.369(16)
N56 C78 1.353(19)
C51 O51 1.167(16)
C52 O52 1.16(2)
C53 C54 1.41(2)
C54 C55 1.46(2)
C54 C69 1.46(2)
C56 O56 1.141(18)
C57 O57 1.181(18)
C58 C59 1.40(2)
C59 C60 1.43(3)
C59 C79 1.53(3)
C61 C62 1.36(2)
C62 C63 1.39(2)
C63 C64 1.37(2)
C64 C65 1.417(19)
C65 C66 1.45(2)
C66 C67 1.33(2)
C67 C68 1.40(2)
C71 C72 1.41(2)
C72 C73 1.32(3)
C73 C74 1.39(3)
C74 C75 1.37(2)
C75 C76 1.42(2)
C76 C77 1.42(2)
C77 C78 1.36(2)
C90 Cl91 1.55(3)
C90 Cl92 1.74(3)
